data_2005567
loop_
_publ_author_name
'Swenson, D. C.'
'Davis, C. R.'
'Burton, D. J.'

_publ_section_title
;
 Three 1,4-<i>trans</i>-Substituted Cyclohexanes
;
_journal_issue 11
_journal_name_full 'Acta Crystallographica Section C'
_journal_page_first 2844
_journal_page_last 2847
_journal_paper_doi 10.1107/S0108270196008104
_journal_volume 52
_journal_year 1996
_chemical_formula_sum 'C12 H16 F4 O4'
_chemical_formula_weight 300.25
_chemical_name_systematic ' ?'
_space_group_IT_number 2
_symmetry_cell_setting triclinic
_symmetry_space_group_name_Hall '-P 1'
_symmetry_space_group_name_H-M 'P -1'
_atom_type_scat_source IntTabIV
_cell_angle_alpha 102.83(2)
_cell_angle_beta 108.44(2)
_cell_angle_gamma 96.57(2)
_cell_formula_units_Z 1
_cell_length_a 6.222(2)
_cell_length_b 9.778(2)
_cell_length_c 5.966(2)
_cell_measurement_reflns_used 25
_cell_measurement_temperature 291
_cell_measurement_theta_max 19
_cell_measurement_theta_min 11
_cell_volume 328.97(18)
_computing_cell_refinement CAD4_(Enraf-Nonius,_1977)
_computing_data_collection CAD4_(Enraf-Nonius,_1977)
_computing_data_reduction PROCESS_MolEN_(Fair,_1990)
_computing_molecular_graphics ORTEP_(Johnson,_1976)
_computing_publication_material CIF_VAX_MolEN_(Fair,_1990)
_computing_structure_refinement LSFM_MolEN_(Fair,_1990)
_computing_structure_solution Direct_methods_(MULTAN,_Main_et_al.,_1980)
_diffrn_ambient_temperature 291
_diffrn_measurement_device Enraf_Nonius_CAD4
_diffrn_measurement_method \q/2\q
_diffrn_radiation_type 'Mo K\a'
_diffrn_radiation_wavelength 0.71073
_diffrn_reflns_av_R_equivalents 0.017
_diffrn_reflns_limit_h_max 8
_diffrn_reflns_limit_h_min -8
_diffrn_reflns_limit_k_max 13
_diffrn_reflns_limit_k_min -13
_diffrn_reflns_limit_l_max 4
_diffrn_reflns_limit_l_min -8
_diffrn_reflns_number 2898
_diffrn_reflns_theta_max 30
_diffrn_reflns_theta_min 2.19
_diffrn_standards_decay_% 0.01
_diffrn_standards_interval_time 240
_diffrn_standards_number 4
_exptl_absorpt_coefficient_mu 0.140
_exptl_absorpt_correction_T_max 0.998
_exptl_absorpt_correction_T_min 0.960
_exptl_absorpt_correction_type ' empirical, \y scans (MOLEN; Fair, 1990)'
_exptl_crystal_colour colorless
_exptl_crystal_density_diffrn 1.52
_exptl_crystal_density_method 'not measured'
_exptl_crystal_description prismatic
_exptl_crystal_F_000 156
_exptl_crystal_size_max 0.25
_exptl_crystal_size_mid 0.22
_exptl_crystal_size_min 0.20
_refine_diff_density_max 0.35
_refine_diff_density_min -0.12
_refine_ls_abs_structure_details
;
?
;
_refine_ls_extinction_method none
_refine_ls_goodness_of_fit_obs 1.052
_refine_ls_hydrogen_treatment refall
_refine_ls_matrix_type full
_refine_ls_number_parameters 123
_refine_ls_number_reflns 1652
_refine_ls_number_restraints 0
_refine_ls_R_factor_all 0.000
_refine_ls_R_factor_obs 0.039
_refine_ls_shift/esd_max 0.071
_refine_ls_structure_factor_coef F
_refine_ls_weighting_details 'w= [\s~F^2^~ + (0.015F)^2^ + 0.5]^-1^ (Killian & Lawrence, 1969)'
_refine_ls_weighting_scheme calc
_refine_ls_wR_factor_obs 0.046
_reflns_number_observed 1652
_reflns_number_total 1893
_reflns_observed_criterion >2.0\s(I)
_cod_data_source_file bk1152.cif
_cod_data_source_block I
_cod_depositor_comments
;
The following automatic conversions were performed:

'_refine_ls_weighting_scheme' value ' w= [\s~F^2^~ + (0.015F)^2^ +
0.5]^-1^ (Killian & Lawrence, 1969)' was changed to 'calc'. New tag
'_refine_ls_weighting_details' was created. The value of the new tag
was set to 'w= [\s~F^2^~ + (0.015F)^2^ + 0.5]^-1^ (Killian &
Lawrence, 1969)'.

Automatic conversion script
Id: cif_fix_values 3143 2015-03-26 13:38:13Z robertas 
;
_cod_original_cell_volume 329.0(4)
_cod_database_code 2005567

loop_
_symmetry_equiv_pos_as_xyz
x,y,z
-x,-y,-z

loop_
_atom_site_aniso_label
_atom_site_aniso_U_11
_atom_site_aniso_U_22
_atom_site_aniso_U_33
_atom_site_aniso_U_12
_atom_site_aniso_U_13
_atom_site_aniso_U_23
F5A 0.0382(4) 0.0600(5) 0.0516(4) 0.0111(3) -0.0016(3) 0.0087(4)
F5B 0.0562(5) 0.0548(4) 0.0906(5) 0.0169(4) 0.0244(4) 0.0429(3)
O1 0.0374(4) 0.0530(5) 0.0580(4) -0.0118(4) 0.0253(3) -0.0083(4)
O2 0.0379(4) 0.0393(4) 0.0353(3) -0.0025(3) 0.0159(3) -0.0046(3)
C1 0.0258(4) 0.0287(4) 0.0286(4) 0.0028(3) 0.0109(3) 0.0047(3)
C2 0.0320(4) 0.0326(5) 0.0271(4) 0.0030(4) 0.0136(3) 0.0067(3)
C3 0.0268(4) 0.0316(5) 0.0313(4) 0.0019(3) 0.0159(3) 0.0043(3)
C5 0.0328(5) 0.0382(5) 0.0429(5) 0.0082(4) 0.0114(4) 0.0105(4)
C6 0.0301(4) 0.0286(4) 0.0337(4) 0.0030(4) 0.0126(3) 0.0040(4)
C7 0.0473(6) 0.0414(6) 0.0399(6) -0.0016(6) 0.0104(5) -0.0073(5)

loop_
_atom_site_label
_atom_site_fract_x
_atom_site_fract_y
_atom_site_fract_z
_atom_site_U_iso_or_equiv
_atom_site_thermal_displace_type
F5A 0.0636(1) 0.1402(1) 0.7146(2) 0.0553(3) Uani
F5B 0.3266(2) 0.33540(9) 0.8391(2) 0.0631(3) Uani
O1 0.8147(2) 0.2924(1) 1.1828(2) 0.0531(3) Uani
O2 0.5815(1) 0.3077(1) 1.4027(2) 0.0402(2) Uani
C1 0.4291(2) 0.1424(1) 1.0076(2) 0.0281(2) Uani
C2 0.5034(2) 0.0645(1) 0.7994(2) 0.0303(2) Uani
C3 0.3294(2) 0.0321(1) 1.1168(2) 0.0296(2) Uani
C5 0.2414(2) 0.2258(1) 0.9148(2) 0.0385(3) Uani
C6 0.6335(2) 0.2545(1) 1.2041(2) 0.0315(3) Uani
C7 0.7561(3) 0.4201(2) 1.5979(3) 0.0481(4) Uani
H2A 0.365(2) 0.007(1) 0.667(2) 0.035(4) Uiso
H2B 0.574(3) 0.133(2) 0.738(3) 0.041(4) Uiso
H3B 0.184(2) -0.026(1) 0.991(2) 0.034(4) Uiso
H3A 0.290(2) 0.081(1) 1.253(2) 0.034(4) Uiso
H5 0.177(2) 0.266(2) 1.034(3) 0.039(4) Uiso
H7A 0.766(3) 0.504(2) 1.543(3) 0.071(6) Uiso
H7B 0.702(4) 0.438(2) 1.734(4) 0.085(7) Uiso
H7C 0.907(3) 0.392(2) 1.640(3) 0.077(6) Uiso

loop_
_geom_angle_atom_site_label_1
_geom_angle_atom_site_label_2
_geom_angle_atom_site_label_3
_geom_angle_site_symmetry_1
_geom_angle_site_symmetry_3
_geom_angle
_geom_angle_publ_flag
C6 O2 C7 . . 116.50(10) yes
C2 C1 C3 . . 109.64(9) yes
C2 C1 C5 . . 111.60(10) yes
C2 C1 C6 . . 110.35(9) yes
C3 C1 C5 . . 107.73(9) yes
C3 C1 C6 . . 111.81(9) yes
C5 C1 C6 . . 105.70(10) yes
C1 C2 C3 . 2_657 112.03(9) yes
C1 C2 H2A . . 108.0(9) no
C1 C2 H2B . . 109.0(10) no
C3 C2 H2A 2_657 . 109.2(9) no
C3 C2 H2B 2_657 . 109.0(10) no
H2A C2 H2B . . 108.0(10) no
C1 C3 C2 . 2_657 112.46(9) yes
C1 C3 H3B . . 108.0(9) no
C1 C3 H3A . . 109.9(9) no
C2 C3 H3B 2_657 . 110.2(9) no
C2 C3 H3A 2_657 . 109.6(9) no
H3B C3 H3A . . 107.0(10) no
F5A C5 F5B . . 106.00(10) yes
F5A C5 C1 . . 110.80(10) yes
F5A C5 H5 . . 107.4(9) no
F5B C5 C1 . . 110.60(10) yes
F5B C5 H5 . . 107.0(10) no
C1 C5 H5 . . 114.0(10) no
O1 C6 O2 . . 123.90(10) yes
O1 C6 C1 . . 125.20(10) yes
O2 C6 C1 . . 110.87(9) yes
O2 C7 H7A . . 108.0(10) no
O2 C7 H7B . . 106.0(10) no
O2 C7 H7C . . 111.0(10) no
H7A C7 H7B . . 109(2) no
H7A C7 H7C . . 110(2) no
H7B C7 H7C . . 112(2) no

loop_
_geom_bond_atom_site_label_1
_geom_bond_atom_site_label_2
_geom_bond_site_symmetry_2
_geom_bond_distance
_geom_bond_publ_flag
F5A C5 . 1.363(2) yes
F5B C5 . 1.368(2) yes
O1 C6 . 1.2000(10) yes
O2 C6 . 1.3370(10) yes
O2 C7 . 1.450(2) yes
C1 C2 . 1.537(2) yes
C1 C3 . 1.545(2) yes
C1 C5 . 1.531(2) yes
C1 C6 . 1.537(2) yes
C2 C3 2_657 1.527(2) yes
C2 H2A . 0.970(10) no
C2 H2B . 0.95(2) no
C3 H3B . 0.98(2) no
C3 H3A . 0.97(2) no
C5 H5 . 0.96(2) no
C7 H7A . 0.95(2) no
C7 H7B . 0.96(2) no
C7 H7C . 0.98(2) no

loop_
_geom_torsion_atom_site_label_1
_geom_torsion_atom_site_label_2
_geom_torsion_atom_site_label_3
_geom_torsion_atom_site_label_4
_geom_torsion_site_symmetry_4
_geom_torsion
_geom_torsion_publ_flag
C7 O2 C6 O1 . 1.5(2) no
C7 O2 C6 C1 . -177.00(10) no
C6 O2 C7 H7A . 70.0(10) no
C6 O2 C7 H7B . -173.0(10) no
C6 O2 C7 H7C . -50.0(10) no
C3 C1 C2 H2A . 66.0(10) no
C3 C1 C2 H2B . -177.0(10) no
C3 C1 C2 C3 2_657 -54.40(10) no
C5 C1 C2 H2A . -53.0(10) no
C5 C1 C2 H2B . 64.0(10) no
C5 C1 C2 C3 2_657 -173.70(10) no
C6 C1 C2 H2A . -171.0(10) no
C6 C1 C2 H2B . -53.0(10) no
C6 C1 C2 C3 2_657 69.20(10) no
C2 C1 C3 H3B . -67.0(10) no
C2 C1 C3 H3A . 177.0(10) no
C5 C1 C3 H3B . 54.0(10) no
C5 C1 C3 H3A . -61.0(10) no
C6 C1 C3 H3B . 170.0(10) no
C6 C1 C3 H3A . 54.0(10) no
C2 C1 C5 F5A . 51.30(10) no
C2 C1 C5 F5B . -66.00(10) no
C2 C1 C5 H5 . 173.0(10) no
C3 C1 C5 F5A . -69.10(10) no
C3 C1 C5 F5B . 173.70(10) no
C3 C1 C5 H5 . 52.0(10) no
C6 C1 C5 F5A . 171.30(10) no
C6 C1 C5 F5B . 54.00(10) no
C6 C1 C5 H5 . -67.0(10) no
C2 C1 C6 O1 . 10.8(2) no
C2 C1 C6 O2 . -170.70(10) no
C3 C1 C6 O1 . 133.10(10) no
C3 C1 C6 O2 . -48.40(10) no
C5 C1 C6 O1 . -110.00(10) no
C5 C1 C6 O2 . 68.50(10) no
